data_4038813
loop_
_publ_author_name
'Rodstein, Ilja'
'Prendes, Daniel Sowa'
'Wickert, Leon'
'Paa\&sen, Maurice'
'Gessner, Viktoria'

_publ_section_title
;
 Selective Pd-Catalyzed Monoarylation of Small Primary Alkyl Amines
 through Backbone-Modification in Ylide-Functionalized Phosphines (YPhos).
;
_journal_name_full 'The Journal of organic chemistry'
_journal_paper_doi 10.1021/acs.joc.0c01771
_journal_year 2020
_chemical_formula_sum 'C40 H66 P2'
_chemical_formula_weight 608.86
_space_group_crystal_system triclinic
_space_group_IT_number 2
_space_group_name_Hall '-P 1'
_space_group_name_H-M_alt 'P -1'
_atom_sites_solution_hydrogens geom
_audit_creation_method SHELXL-2018/3
_cell_angle_alpha 87.933(2)
_cell_angle_beta 86.219(2)
_cell_angle_gamma 69.477(2)
_cell_formula_units_Z 2
_cell_length_a 10.1846(3)
_cell_length_b 10.2395(3)
_cell_length_c 18.2242(5)
_cell_measurement_reflns_used 20639
_cell_measurement_temperature 100(2)
_cell_measurement_theta_max 76.8900
_cell_measurement_theta_min 2.3870
_cell_volume 1775.85(9)
_computing_cell_refinement 'CrysAlisPro 1.171.40.20a (Rigaku OD, 2018)'
_computing_data_collection 'CrysAlisPro 1.171.40.20a (Rigaku OD, 2018)'
_computing_data_reduction 'CrysAlisPro 1.171.40.20a (Rigaku OD, 2018)'
_computing_structure_refinement 'SHELXL-2018/3 (Sheldrick, 2018)'
_computing_structure_solution 'SHELXT 2018/2 (Sheldrick, 2018)'
_diffrn_ambient_temperature 100(2)
_diffrn_measured_fraction_theta_full 0.998
_diffrn_measured_fraction_theta_max 0.956
_diffrn_measurement_device 'four-circle diffractometer'
_diffrn_measurement_device_type 'XtaLAB Synergy, Dualflex, HyPix'
_diffrn_radiation_type CuK\a
_diffrn_radiation_wavelength 1.54184
_diffrn_reflns_av_R_equivalents 0.0142
_diffrn_reflns_av_unetI/netI 0.0116
_diffrn_reflns_Laue_measured_fraction_full 0.998
_diffrn_reflns_Laue_measured_fraction_max 0.956
_diffrn_reflns_limit_h_max 12
_diffrn_reflns_limit_h_min -12
_diffrn_reflns_limit_k_max 12
_diffrn_reflns_limit_k_min -12
_diffrn_reflns_limit_l_max 22
_diffrn_reflns_limit_l_min -22
_diffrn_reflns_number 22407
_diffrn_reflns_point_group_measured_fraction_full 0.998
_diffrn_reflns_point_group_measured_fraction_max 0.956
_diffrn_reflns_theta_full 67.684
_diffrn_reflns_theta_max 76.962
_diffrn_reflns_theta_min 2.430
_diffrn_source 'micro-focus sealed X-ray tube'
_diffrn_source_type 'PhotonJet (Cu) X-ray Source'
_exptl_absorpt_coefficient_mu 1.284
_exptl_absorpt_correction_T_max 1.000
_exptl_absorpt_correction_T_min 0.430
_exptl_absorpt_correction_type gaussian
_exptl_absorpt_process_details
;
CrysAlisPro 1.171.40.20a (Rigaku Oxford Diffraction, 2018)
Numerical absorption correction based on gaussian integration over
			a multifaceted crystal model
Empirical absorption correction using spherical harmonics,
 implemented in SCALE3 ABSPACK scaling algorithm.
;
_exptl_crystal_colour 'clear light colourless'
_exptl_crystal_density_diffrn 1.139
_exptl_crystal_description block
_exptl_crystal_F_000 672
_exptl_crystal_size_max 0.344
_exptl_crystal_size_mid 0.250
_exptl_crystal_size_min 0.090
_refine_diff_density_max 0.371
_refine_diff_density_min -0.331
_refine_diff_density_rms 0.047
_refine_ls_extinction_method none
_refine_ls_goodness_of_fit_ref 1.018
_refine_ls_hydrogen_treatment constr
_refine_ls_matrix_type full
_refine_ls_number_parameters 382
_refine_ls_number_reflns 7160
_refine_ls_number_restraints 0
_refine_ls_restrained_S_all 1.018
_refine_ls_R_factor_all 0.0324
_refine_ls_R_factor_gt 0.0322
_refine_ls_shift/su_max 0.001
_refine_ls_shift/su_mean 0.000
_refine_ls_structure_factor_coef Fsqd
_refine_ls_weighting_details 'w=1/[\s^2^(Fo^2^)+(0.0442P)^2^+0.8977P] where P=(Fo^2^+2Fc^2^)/3'
_refine_ls_weighting_scheme calc
_refine_ls_wR_factor_gt 0.0845
_refine_ls_wR_factor_ref 0.0847
_reflns_Friedel_coverage 0.000
_reflns_number_gt 7066
_reflns_number_total 7160
_reflns_threshold_expression 'I > 2\s(I)'
_cod_data_source_file jo0c01771_si_008.cif
_cod_data_source_block IR-023_a
_cod_database_code 4038813
_shelx_shelxl_version_number 2018/3
_shelx_space_group_comment
;
The symmetry employed for this shelxl refinement is uniquely defined
by the following loop, which should always be used as a source of
symmetry information in preference to the above space-group names.
They are only intended as comments.
;

loop_
_space_group_symop_operation_xyz
'x, y, z'
'-x, -y, -z'

loop_
_atom_site_label
_atom_site_type_symbol
_atom_site_fract_x
_atom_site_fract_y
_atom_site_fract_z
_atom_site_U_iso_or_equiv
_atom_site_adp_type
_atom_site_occupancy
_atom_site_site_symmetry_order
_atom_site_calc_flag
_atom_site_refinement_flags_posn
_atom_site_refinement_flags_adp
_atom_site_refinement_flags_occupancy
_atom_site_disorder_assembly
_atom_site_disorder_group
P1 P 0.36443(3) 0.48184(3) 0.22707(2) 0.01110(7) Uani 1 1 d . . . . .
C1 C 0.37780(11) 0.63135(11) 0.26108(6) 0.0128(2) Uani 1 1 d . . . . .
C2 C 0.35089(11) 0.75985(11) 0.21237(6) 0.0128(2) Uani 1 1 d . . . . .
P2 P 0.45810(3) 0.60568(3) 0.34800(2) 0.01253(7) Uani 1 1 d . . . . .
C3 C 0.22345(11) 0.87595(11) 0.22070(6) 0.0138(2) Uani 1 1 d . . . . .
C5 C 0.29120(12) 0.99919(12) 0.11621(6) 0.0163(2) Uani 1 1 d . . . . .
C4 C 0.19662(12) 0.99066(11) 0.17297(6) 0.0157(2) Uani 1 1 d . . . . .
H4 H 0.110101 1.066048 0.179555 0.019 Uiso 1 1 calc R U . . .
C6 C 0.41806(12) 0.88949(12) 0.10992(6) 0.0164(2) Uani 1 1 d . . . . .
H6 H 0.486293 0.894107 0.072755 0.020 Uiso 1 1 calc R U . . .
C7 C 0.44931(11) 0.77212(12) 0.15634(6) 0.0148(2) Uani 1 1 d . . . . .
C9 C 0.25432(14) 1.11989(13) 0.06211(7) 0.0216(2) Uani 1 1 d . . . . .
H9A H 0.340664 1.127429 0.038447 0.032 Uiso 1 1 calc R U . . .
H9B H 0.201504 1.206367 0.088094 0.032 Uiso 1 1 calc R U . . .
H9C H 0.196854 1.104266 0.024654 0.032 Uiso 1 1 calc R U . . .
C8 C 0.10927(12) 0.87941(12) 0.27843(6) 0.0162(2) Uani 1 1 d . . . . .
H8A H 0.017344 0.924007 0.257811 0.024 Uiso 1 1 calc R U . . .
H8B H 0.116392 0.932515 0.320722 0.024 Uiso 1 1 calc R U . . .
H8C H 0.119836 0.783946 0.294275 0.024 Uiso 1 1 calc R U . . .
C10 C 0.59084(12) 0.66077(13) 0.14064(7) 0.0210(2) Uani 1 1 d . . . . .
H10A H 0.592965 0.620378 0.092449 0.032 Uiso 1 1 calc R U . . .
H10B H 0.607177 0.587556 0.178677 0.032 Uiso 1 1 calc R U . . .
H10C H 0.664317 0.702058 0.140608 0.032 Uiso 1 1 calc R U . . .
C12 C 0.38467(12) 0.28599(12) 0.34638(6) 0.0163(2) Uani 1 1 d . . . . .
H12A H 0.450576 0.208211 0.316993 0.020 Uiso 1 1 calc R U . . .
H12B H 0.440171 0.334164 0.369370 0.020 Uiso 1 1 calc R U . . .
C11 C 0.28075(11) 0.38918(11) 0.29521(6) 0.0136(2) Uani 1 1 d . . . . .
H11 H 0.215061 0.463158 0.327857 0.016 Uiso 1 1 calc R U . . .
C13 C 0.30779(13) 0.22739(13) 0.40668(6) 0.0192(2) Uani 1 1 d . . . . .
H13A H 0.377438 0.159401 0.437440 0.023 Uiso 1 1 calc R U . . .
H13B H 0.247935 0.304194 0.438679 0.023 Uiso 1 1 calc R U . . .
C14 C 0.21679(12) 0.15606(12) 0.37395(6) 0.0171(2) Uani 1 1 d . . . . .
H14A H 0.277236 0.073609 0.345795 0.021 Uiso 1 1 calc R U . . .
H14B H 0.164503 0.123776 0.413988 0.021 Uiso 1 1 calc R U . . .
C15 C 0.11372(12) 0.25713(12) 0.32343(6) 0.0172(2) Uani 1 1 d . . . . .
H15A H 0.048162 0.335327 0.352678 0.021 Uiso 1 1 calc R U . . .
H15B H 0.057894 0.208599 0.301038 0.021 Uiso 1 1 calc R U . . .
C16 C 0.18986(12) 0.31496(12) 0.26237(6) 0.0159(2) Uani 1 1 d . . . . .
H16A H 0.119958 0.381739 0.231248 0.019 Uiso 1 1 calc R U . . .
H16B H 0.250428 0.237646 0.230890 0.019 Uiso 1 1 calc R U . . .
C17 C 0.25090(11) 0.51803(11) 0.14826(6) 0.0136(2) Uani 1 1 d . . . . .
H17 H 0.235132 0.428842 0.139786 0.016 Uiso 1 1 calc R U . . .
C18 C 0.31036(12) 0.55593(12) 0.07407(6) 0.0169(2) Uani 1 1 d . . . . .
H18A H 0.319865 0.648524 0.077078 0.020 Uiso 1 1 calc R U . . .
H18B H 0.404580 0.486331 0.062152 0.020 Uiso 1 1 calc R U . . .
C19 C 0.21161(13) 0.55865(13) 0.01379(6) 0.0204(2) Uani 1 1 d . . . . .
H19A H 0.248700 0.585968 -0.033588 0.024 Uiso 1 1 calc R U . . .
H19B H 0.208661 0.463857 0.008433 0.024 Uiso 1 1 calc R U . . .
C20 C 0.06324(13) 0.66022(14) 0.03104(7) 0.0250(3) Uani 1 1 d . . . . .
H20A H 0.001378 0.654103 -0.007377 0.030 Uiso 1 1 calc R U . . .
H20B H 0.064258 0.756583 0.030352 0.030 Uiso 1 1 calc R U . . .
C21 C 0.00459(13) 0.62865(14) 0.10604(7) 0.0229(3) Uani 1 1 d . . . . .
H21A H -0.007920 0.537139 0.104890 0.027 Uiso 1 1 calc R U . . .
H21B H -0.088460 0.700670 0.117423 0.027 Uiso 1 1 calc R U . . .
C22 C 0.10393(11) 0.62614(12) 0.16600(6) 0.0165(2) Uani 1 1 d . . . . .
H22A H 0.065807 0.602534 0.213996 0.020 Uiso 1 1 calc R U . . .
H22B H 0.110863 0.719706 0.169697 0.020 Uiso 1 1 calc R U . . .
C23 C 0.52948(11) 0.35072(11) 0.18727(6) 0.0140(2) Uani 1 1 d . . . . .
H23 H 0.556987 0.400322 0.144004 0.017 Uiso 1 1 calc R U . . .
C24 C 0.65632(11) 0.31104(12) 0.23568(6) 0.0158(2) Uani 1 1 d . . . . .
H24A H 0.662716 0.396261 0.256724 0.019 Uiso 1 1 calc R U . . .
H24B H 0.643892 0.249850 0.276828 0.019 Uiso 1 1 calc R U . . .
C25 C 0.79143(12) 0.23535(12) 0.18991(7) 0.0189(2) Uani 1 1 d . . . . .
H25A H 0.871633 0.206710 0.222098 0.023 Uiso 1 1 calc R U . . .
H25B H 0.807961 0.300029 0.151753 0.023 Uiso 1 1 calc R U . . .
C26 C 0.78408(13) 0.10632(13) 0.15286(7) 0.0222(3) Uani 1 1 d . . . . .
H26A H 0.869309 0.065656 0.120064 0.027 Uiso 1 1 calc R U . . .
H26B H 0.782212 0.035493 0.190963 0.027 Uiso 1 1 calc R U . . .
C27 C 0.65397(13) 0.14175(13) 0.10806(7) 0.0214(2) Uani 1 1 d . . . . .
H27A H 0.647945 0.054674 0.089192 0.026 Uiso 1 1 calc R U . . .
H27B H 0.662961 0.201041 0.065283 0.026 Uiso 1 1 calc R U . . .
C28 C 0.51913(12) 0.21834(12) 0.15428(7) 0.0180(2) Uani 1 1 d . . . . .
H28A H 0.504706 0.156032 0.194358 0.022 Uiso 1 1 calc R U . . .
H28B H 0.437618 0.244273 0.123060 0.022 Uiso 1 1 calc R U . . .
C29 C 0.33385(11) 0.73108(11) 0.41515(6) 0.0142(2) Uani 1 1 d . . . . .
H29 H 0.295601 0.824759 0.390725 0.017 Uiso 1 1 calc R U . . .
C30 C 0.21128(12) 0.68049(12) 0.43820(6) 0.0173(2) Uani 1 1 d . . . . .
H30A H 0.165089 0.669952 0.393785 0.021 Uiso 1 1 calc R U . . .
H30B H 0.248441 0.587900 0.462602 0.021 Uiso 1 1 calc R U . . .
C31 C 0.10265(13) 0.78225(13) 0.49063(7) 0.0216(2) Uani 1 1 d . . . . .
H31A H 0.058190 0.871889 0.464482 0.026 Uiso 1 1 calc R U . . .
H31B H 0.028296 0.743806 0.506024 0.026 Uiso 1 1 calc R U . . .
C32 C 0.16923(13) 0.80844(13) 0.55885(6) 0.0210(2) Uani 1 1 d . . . . .
H32A H 0.098865 0.883272 0.588169 0.025 Uiso 1 1 calc R U . . .
H32B H 0.198684 0.722684 0.589749 0.025 Uiso 1 1 calc R U . . .
C33 C 0.29608(13) 0.85071(12) 0.53763(6) 0.0189(2) Uani 1 1 d . . . . .
H33A H 0.342426 0.857702 0.582647 0.023 Uiso 1 1 calc R U . . .
H33B H 0.264239 0.943782 0.513402 0.023 Uiso 1 1 calc R U . . .
C34 C 0.40227(12) 0.74569(12) 0.48562(6) 0.0177(2) Uani 1 1 d . . . . .
H34A H 0.438667 0.653779 0.510781 0.021 Uiso 1 1 calc R U . . .
H34B H 0.482476 0.777119 0.472653 0.021 Uiso 1 1 calc R U . . .
C35 C 0.60659(11) 0.67489(11) 0.33374(6) 0.0151(2) Uani 1 1 d . . . . .
H35 H 0.651129 0.640940 0.284189 0.018 Uiso 1 1 calc R U . . .
C36 C 0.56964(12) 0.83407(12) 0.32963(6) 0.0177(2) Uani 1 1 d . . . . .
H36A H 0.505278 0.873284 0.289608 0.021 Uiso 1 1 calc R U . . .
H36B H 0.520440 0.875597 0.376439 0.021 Uiso 1 1 calc R U . . .
C37 C 0.70167(13) 0.87254(13) 0.31543(7) 0.0216(2) Uani 1 1 d . . . . .
H37A H 0.745233 0.839938 0.266147 0.026 Uiso 1 1 calc R U . . .
H37B H 0.675294 0.975221 0.316046 0.026 Uiso 1 1 calc R U . . .
C38 C 0.80744(13) 0.80695(13) 0.37342(7) 0.0220(3) Uani 1 1 d . . . . .
H38A H 0.765532 0.842714 0.422501 0.026 Uiso 1 1 calc R U . . .
H38B H 0.891643 0.833221 0.363060 0.026 Uiso 1 1 calc R U . . .
C39 C 0.85013(12) 0.64842(13) 0.37357(7) 0.0228(3) Uani 1 1 d . . . . .
H39A H 0.917359 0.607566 0.412172 0.027 Uiso 1 1 calc R U . . .
H39B H 0.897496 0.612206 0.325496 0.027 Uiso 1 1 calc R U . . .
C40 C 0.72149(12) 0.60476(12) 0.38790(7) 0.0188(2) Uani 1 1 d . . . . .
H40A H 0.682275 0.629734 0.438747 0.023 Uiso 1 1 calc R U . . .
H40B H 0.750805 0.502235 0.383692 0.023 Uiso 1 1 calc R U . . .

loop_
_atom_site_aniso_label
_atom_site_aniso_U_11
_atom_site_aniso_U_22
_atom_site_aniso_U_33
_atom_site_aniso_U_23
_atom_site_aniso_U_13
_atom_site_aniso_U_12
P1 0.01078(13) 0.01145(13) 0.01073(13) -0.00027(9) -0.00145(10) -0.00332(10)
C1 0.0134(5) 0.0124(5) 0.0124(5) -0.0012(4) -0.0005(4) -0.0042(4)
C2 0.0135(5) 0.0132(5) 0.0125(5) -0.0009(4) -0.0023(4) -0.0053(4)
P2 0.01392(14) 0.01209(13) 0.01217(13) -0.00045(10) -0.00180(10) -0.00506(10)
C3 0.0135(5) 0.0149(5) 0.0136(5) -0.0028(4) -0.0016(4) -0.0054(4)
C5 0.0201(6) 0.0151(5) 0.0154(5) 0.0008(4) -0.0043(4) -0.0079(4)
C4 0.0145(5) 0.0133(5) 0.0182(5) -0.0019(4) -0.0034(4) -0.0027(4)
C6 0.0176(5) 0.0191(5) 0.0145(5) -0.0001(4) 0.0005(4) -0.0091(4)
C7 0.0138(5) 0.0155(5) 0.0153(5) -0.0016(4) -0.0010(4) -0.0052(4)
C9 0.0271(6) 0.0182(6) 0.0194(6) 0.0037(5) -0.0049(5) -0.0075(5)
C8 0.0133(5) 0.0165(5) 0.0170(5) -0.0017(4) 0.0005(4) -0.0030(4)
C10 0.0158(5) 0.0221(6) 0.0218(6) 0.0026(5) 0.0044(4) -0.0035(5)
C12 0.0183(5) 0.0178(5) 0.0153(5) 0.0029(4) -0.0042(4) -0.0089(4)
C11 0.0147(5) 0.0138(5) 0.0130(5) -0.0003(4) -0.0001(4) -0.0059(4)
C13 0.0241(6) 0.0211(6) 0.0153(5) 0.0035(4) -0.0040(4) -0.0114(5)
C14 0.0185(5) 0.0163(5) 0.0182(5) 0.0016(4) 0.0000(4) -0.0083(4)
C15 0.0162(5) 0.0182(5) 0.0188(6) 0.0001(4) -0.0003(4) -0.0081(4)
C16 0.0161(5) 0.0181(5) 0.0155(5) 0.0011(4) -0.0027(4) -0.0085(4)
C17 0.0135(5) 0.0150(5) 0.0121(5) -0.0004(4) -0.0022(4) -0.0046(4)
C18 0.0169(5) 0.0204(6) 0.0128(5) 0.0014(4) -0.0021(4) -0.0056(4)
C19 0.0236(6) 0.0226(6) 0.0134(5) 0.0002(4) -0.0047(4) -0.0054(5)
C20 0.0234(6) 0.0259(6) 0.0214(6) -0.0001(5) -0.0119(5) -0.0014(5)
C21 0.0148(5) 0.0262(6) 0.0257(6) -0.0050(5) -0.0062(5) -0.0035(5)
C22 0.0132(5) 0.0181(5) 0.0166(5) -0.0027(4) -0.0016(4) -0.0033(4)
C23 0.0127(5) 0.0138(5) 0.0141(5) -0.0012(4) -0.0015(4) -0.0026(4)
C24 0.0137(5) 0.0159(5) 0.0163(5) -0.0001(4) -0.0026(4) -0.0029(4)
C25 0.0136(5) 0.0216(6) 0.0193(6) 0.0004(4) -0.0015(4) -0.0035(4)
C26 0.0170(6) 0.0192(6) 0.0251(6) -0.0032(5) 0.0022(5) 0.0001(5)
C27 0.0201(6) 0.0199(6) 0.0223(6) -0.0077(5) 0.0015(5) -0.0044(5)
C28 0.0158(5) 0.0167(5) 0.0210(6) -0.0055(4) -0.0005(4) -0.0044(4)
C29 0.0166(5) 0.0138(5) 0.0126(5) -0.0004(4) -0.0013(4) -0.0057(4)
C30 0.0204(6) 0.0187(5) 0.0151(5) -0.0020(4) 0.0014(4) -0.0099(5)
C31 0.0212(6) 0.0255(6) 0.0195(6) -0.0049(5) 0.0036(5) -0.0102(5)
C32 0.0262(6) 0.0199(6) 0.0152(5) -0.0026(4) 0.0033(5) -0.0067(5)
C33 0.0241(6) 0.0177(5) 0.0145(5) -0.0029(4) -0.0025(4) -0.0064(5)
C34 0.0188(5) 0.0199(6) 0.0141(5) -0.0023(4) -0.0018(4) -0.0061(5)
C35 0.0150(5) 0.0148(5) 0.0164(5) -0.0013(4) -0.0013(4) -0.0061(4)
C36 0.0198(6) 0.0150(5) 0.0196(6) 0.0012(4) -0.0038(4) -0.0075(4)
C37 0.0271(6) 0.0204(6) 0.0209(6) -0.0011(5) 0.0016(5) -0.0134(5)
C38 0.0186(6) 0.0245(6) 0.0269(6) -0.0047(5) 0.0007(5) -0.0126(5)
C39 0.0143(5) 0.0235(6) 0.0304(7) -0.0050(5) -0.0009(5) -0.0057(5)
C40 0.0159(5) 0.0152(5) 0.0251(6) -0.0006(4) -0.0045(5) -0.0048(4)

loop_
_atom_type_symbol
_atom_type_description
_atom_type_scat_dispersion_real
_atom_type_scat_dispersion_imag
_atom_type_scat_source
C C 0.0181 0.0091 'International Tables Vol C Tables 4.2.6.8 and 6.1.1.4'
H H 0.0000 0.0000 'International Tables Vol C Tables 4.2.6.8 and 6.1.1.4'
P P 0.2955 0.4335 'International Tables Vol C Tables 4.2.6.8 and 6.1.1.4'

loop_
_geom_angle_atom_site_label_1
_geom_angle_atom_site_label_2
_geom_angle_atom_site_label_3
_geom_angle
_geom_angle_site_symmetry_1
_geom_angle_site_symmetry_3
_geom_angle_publ_flag
C1 P1 C17 112.40(5) . . ?
C1 P1 C23 116.71(5) . . ?
C17 P1 C23 101.39(5) . . ?
C1 P1 C11 113.30(5) . . ?
C17 P1 C11 103.77(5) . . ?
C23 P1 C11 107.90(5) . . ?
C2 C1 P1 119.99(8) . . ?
C2 C1 P2 125.13(8) . . ?
P1 C1 P2 113.69(6) . . ?
C7 C2 C3 116.24(10) . . ?
C7 C2 C1 122.59(10) . . ?
C3 C2 C1 121.17(10) . . ?
C1 P2 C29 108.06(5) . . ?
C1 P2 C35 105.23(5) . . ?
C29 P2 C35 102.97(5) . . ?
C4 C3 C2 120.65(10) . . ?
C4 C3 C8 116.78(10) . . ?
C2 C3 C8 122.53(10) . . ?
C6 C5 C4 116.97(10) . . ?
C6 C5 C9 121.75(11) . . ?
C4 C5 C9 121.23(10) . . ?
C5 C4 C3 122.66(10) . . ?
C5 C6 C7 122.31(10) . . ?
C6 C7 C2 121.04(10) . . ?
C6 C7 C10 115.38(10) . . ?
C2 C7 C10 123.55(10) . . ?
C13 C12 C11 111.43(9) . . ?
C12 C11 C16 108.95(9) . . ?
C12 C11 P1 114.03(7) . . ?
C16 C11 P1 115.47(7) . . ?
C14 C13 C12 111.35(9) . . ?
C15 C14 C13 110.10(9) . . ?
C14 C15 C16 111.50(9) . . ?
C15 C16 C11 110.90(9) . . ?
C18 C17 C22 109.38(9) . . ?
C18 C17 P1 117.54(8) . . ?
C22 C17 P1 112.68(7) . . ?
C19 C18 C17 109.49(9) . . ?
C20 C19 C18 111.88(10) . . ?
C19 C20 C21 111.41(10) . . ?
C20 C21 C22 110.62(10) . . ?
C21 C22 C17 110.52(9) . . ?
C24 C23 C28 109.87(9) . . ?
C24 C23 P1 115.44(8) . . ?
C28 C23 P1 117.59(8) . . ?
C25 C24 C23 110.04(9) . . ?
C24 C25 C26 111.77(10) . . ?
C27 C26 C25 111.76(10) . . ?
C26 C27 C28 111.67(10) . . ?
C27 C28 C23 110.06(9) . . ?
C34 C29 C30 107.40(9) . . ?
C34 C29 P2 113.39(8) . . ?
C30 C29 P2 109.36(7) . . ?
C31 C30 C29 111.80(9) . . ?
C32 C31 C30 111.77(10) . . ?
C33 C32 C31 111.13(10) . . ?
C32 C33 C34 111.82(9) . . ?
C33 C34 C29 110.83(9) . . ?
C36 C35 C40 112.10(9) . . ?
C36 C35 P2 117.95(8) . . ?
C40 C35 P2 110.70(8) . . ?
C37 C36 C35 111.26(10) . . ?
C38 C37 C36 111.07(10) . . ?
C37 C38 C39 110.52(10) . . ?
C38 C39 C40 110.72(10) . . ?
C39 C40 C35 112.34(10) . . ?

loop_
_geom_bond_atom_site_label_1
_geom_bond_atom_site_label_2
_geom_bond_distance
_geom_bond_site_symmetry_2
_geom_bond_publ_flag
P1 C1 1.7240(11) . ?
P1 C17 1.8485(11) . ?
P1 C23 1.8659(11) . ?
P1 C11 1.8737(11) . ?
C1 C2 1.5130(14) . ?
C1 P2 1.7991(11) . ?
C2 C7 1.4168(15) . ?
C2 C3 1.4234(15) . ?
P2 C29 1.8756(11) . ?
P2 C35 1.8823(11) . ?
C3 C4 1.3942(16) . ?
C3 C8 1.5076(15) . ?
C5 C6 1.3843(16) . ?
C5 C4 1.3879(16) . ?
C5 C9 1.5086(15) . ?
C6 C7 1.3984(16) . ?
C7 C10 1.5088(15) . ?
C12 C13 1.5327(15) . ?
C12 C11 1.5431(15) . ?
C11 C16 1.5465(15) . ?
C13 C14 1.5256(16) . ?
C14 C15 1.5224(16) . ?
C15 C16 1.5331(15) . ?
C17 C18 1.5376(15) . ?
C17 C22 1.5397(15) . ?
C18 C19 1.5308(15) . ?
C19 C20 1.5241(17) . ?
C20 C21 1.5248(19) . ?
C21 C22 1.5309(15) . ?
C23 C24 1.5390(15) . ?
C23 C28 1.5419(15) . ?
C24 C25 1.5288(15) . ?
C25 C26 1.5322(17) . ?
C26 C27 1.5292(17) . ?
C27 C28 1.5331(16) . ?
C29 C34 1.5370(15) . ?
C29 C30 1.5400(15) . ?
C30 C31 1.5320(16) . ?
C31 C32 1.5297(17) . ?
C32 C33 1.5232(17) . ?
C33 C34 1.5321(16) . ?
C35 C36 1.5391(15) . ?
C35 C40 1.5400(15) . ?
C36 C37 1.5325(16) . ?
C37 C38 1.5231(18) . ?
C38 C39 1.5262(17) . ?
C39 C40 1.5303(16) . ?
